data_4114107
loop_
_publ_author_name
'Ung Chan Yoon'
'Ying Xue Jin'
'Sun Wha Oh'
'Chan Hyo Park'
'Jong Hoon Park'
'Charles F. Campana'
'Xiaolu Cai'
'Eileen N. Duesler'
'Patrick S. Mariano'

_publ_section_title
;
 A Synthetic Strategy for the Preparation of Cyclic Peptide Mimetics Based
 on SET-Promoted Photocyclization Processes
;
_journal_name_full 'Journal of the American Chemical Society'
_journal_page_first 10664
_journal_page_last 10671
_journal_paper_doi 10.1021/ja030297b
_journal_volume 125
_journal_year 2003
_chemical_formula_sum 'C96 H98 Cl4 N10 O12'
_chemical_formula_weight 1725.64
_chemical_name_systematic
;
 ?
;
_space_group_IT_number 19
_symmetry_cell_setting orthorhombic
_symmetry_space_group_name_Hall 'P 2ac 2ab'
_symmetry_space_group_name_H-M 'P 21 21 21'
_atom_sites_solution_hydrogens geom
_atom_sites_solution_primary direct
_atom_sites_solution_secondary difmap
_audit_creation_method SHELXL-97
_cell_angle_alpha 90.00
_cell_angle_beta 90.00
_cell_angle_gamma 90.00
_cell_formula_units_Z 4
_cell_length_a 9.8833(5)
_cell_length_b 24.7789(12)
_cell_length_c 37.5458(19)
_cell_measurement_temperature 100(2)
_cell_volume 9194.9(8)
_computing_cell_refinement 'Bruker SMART'
_computing_data_collection 'Bruker SMART'
_computing_data_reduction 'Bruker SAINT'
_computing_molecular_graphics 'Bruker SHELXTL'
_computing_publication_material 'Bruker SHELXTL'
_computing_structure_refinement 'SHELXL-97 (Sheldrick, 1997)'
_computing_structure_solution 'SHELXS-97 (Sheldrick, 1990)'
_diffrn_ambient_temperature 100(2)
_diffrn_measured_fraction_theta_full 0.996
_diffrn_measured_fraction_theta_max 0.996
_diffrn_measurement_device_type 'CCD area detector'
_diffrn_measurement_method 'phi and omega scans'
_diffrn_radiation_monochromator graphite
_diffrn_radiation_source 'fine-focus sealed tube'
_diffrn_radiation_type MoK\a
_diffrn_radiation_wavelength 0.71073
_diffrn_reflns_av_R_equivalents 0.0883
_diffrn_reflns_av_sigmaI/netI 0.0619
_diffrn_reflns_limit_h_max 10
_diffrn_reflns_limit_h_min -10
_diffrn_reflns_limit_k_max 26
_diffrn_reflns_limit_k_min -26
_diffrn_reflns_limit_l_max 39
_diffrn_reflns_limit_l_min -39
_diffrn_reflns_number 67347
_diffrn_reflns_theta_full 21.97
_diffrn_reflns_theta_max 21.97
_diffrn_reflns_theta_min 2.75
_exptl_absorpt_coefficient_mu 0.194
_exptl_absorpt_correction_type none
_exptl_crystal_colour colorless
_exptl_crystal_density_diffrn 1.247
_exptl_crystal_density_meas 0
_exptl_crystal_description needle
_exptl_crystal_F_000 3632
_exptl_crystal_size_max 0.60
_exptl_crystal_size_mid 0.06
_exptl_crystal_size_min 0.04
_refine_diff_density_max 0.621
_refine_diff_density_min -0.454
_refine_diff_density_rms 0.077
_refine_ls_abs_structure_details 'Flack H D (1983), Acta Cryst. A39, 876-881'
_refine_ls_abs_structure_Flack 0.04(16)
_refine_ls_extinction_method none
_refine_ls_goodness_of_fit_ref 1.117
_refine_ls_hydrogen_treatment mixed
_refine_ls_matrix_type full
_refine_ls_number_parameters 1154
_refine_ls_number_reflns 11213
_refine_ls_number_restraints 119
_refine_ls_restrained_S_all 1.127
_refine_ls_R_factor_all 0.0988
_refine_ls_R_factor_gt 0.0810
_refine_ls_shift/su_max 1.762
_refine_ls_shift/su_mean 0.021
_refine_ls_structure_factor_coef Fsqd
_refine_ls_weighting_details 'calc w=1/[\s^2^(Fo^2^)+(0.0899P)^2^+25.8433P] where P=(Fo^2^+2Fc^2^)/3'
_refine_ls_weighting_scheme calc
_refine_ls_wR_factor_gt 0.2057
_refine_ls_wR_factor_ref 0.2161
_reflns_number_gt 9187
_reflns_number_total 11213
_reflns_threshold_expression >2sigma(I)
_cod_data_source_file ja030297b_5.cif
_cod_data_source_block Compd-59/pm035
_cod_database_code 4114107

loop_
_symmetry_equiv_pos_as_xyz
'x, y, z'
'-x+1/2, -y, z+1/2'
'-x, y+1/2, -z+1/2'
'x+1/2, -y+1/2, -z'

loop_
_atom_site_label
_atom_site_type_symbol
_atom_site_fract_x
_atom_site_fract_y
_atom_site_fract_z
_atom_site_U_iso_or_equiv
_atom_site_adp_type
_atom_site_occupancy
_atom_site_symmetry_multiplicity
_atom_site_calc_flag
_atom_site_refinement_flags
_atom_site_disorder_assembly
_atom_site_disorder_group
O1A O 0.4772(5) 0.11980(19) 0.96414(14) 0.0321(13) Uani 1 1 d . . .
O2A O 0.7200(5) 0.26779(18) 0.98940(13) 0.0303(12) Uani 1 1 d . . .
H2A H 0.6895 0.2586 1.0094 0.045 Uiso 1 1 calc R . .
O3A O 0.5996(5) 0.1658(2) 0.89126(14) 0.0294(12) Uani 1 1 d . . .
O4A O 0.7546(5) 0.2565(2) 0.84824(15) 0.0331(13) Uani 1 1 d . . .
O5A O 1.0665(5) 0.2270(2) 0.85606(14) 0.0315(13) Uani 1 1 d . . .
O6A O 1.1682(5) 0.24525(19) 0.93808(13) 0.0292(13) Uani 1 1 d . . .
N1A N 0.5946(6) 0.1998(2) 0.95950(16) 0.0262(15) Uani 1 1 d . . .
N2A N 0.4881(7) 0.2379(2) 0.87003(17) 0.0337(16) Uani 1 1 d . . .
N3A N 0.7564(6) 0.1753(2) 0.82162(16) 0.0296(15) Uani 1 1 d . B .
N4A N 0.9574(6) 0.1606(2) 0.88470(16) 0.0253(14) Uani 1 1 d . . .
N5A N 0.9428(6) 0.2571(2) 0.93752(16) 0.0249(15) Uani 1 1 d . . .
C1A C 0.5820(8) 0.1468(3) 0.9686(2) 0.0263(18) Uani 1 1 d . . .
C2A C 0.7101(7) 0.1306(3) 0.9860(2) 0.0269(18) Uani 1 1 d . . .
C3A C 0.7471(8) 0.0809(3) 1.0005(2) 0.034(2) Uani 1 1 d . . .
H3A H 0.6885 0.0506 0.9995 0.040 Uiso 1 1 calc R . .
C4A C 0.8738(8) 0.0779(3) 1.0165(2) 0.033(2) Uani 1 1 d . . .
H4A H 0.9034 0.0447 1.0265 0.039 Uiso 1 1 calc R . .
C5A C 0.9559(8) 0.1219(3) 1.0181(2) 0.0319(19) Uani 1 1 d . . .
H5A H 1.0405 0.1190 1.0299 0.038 Uiso 1 1 calc R . .
C6A C 0.9203(8) 0.1709(3) 1.0031(2) 0.0326(19) Uani 1 1 d . . .
H6A H 0.9792 0.2011 1.0039 0.039 Uiso 1 1 calc R . .
C7A C 0.7940(8) 0.1739(3) 0.9866(2) 0.0285(18) Uani 1 1 d . . .
C8A C 0.7323(8) 0.2216(3) 0.9675(2) 0.0278(18) Uani 1 1 d . . .
C9A C 0.4996(7) 0.2255(3) 0.93477(19) 0.0290(19) Uani 1 1 d . . .
H9A1 H 0.5081 0.2652 0.9363 0.035 Uiso 1 1 calc R . .
H9A2 H 0.4057 0.2155 0.9411 0.035 Uiso 1 1 calc R . .
C10A C 0.5310(8) 0.2067(3) 0.8966(2) 0.0293(19) Uani 1 1 d . . .
C11A C 0.3801(8) 0.2779(3) 0.8753(2) 0.034(2) Uani 1 1 d . . .
H11A H 0.3256 0.2669 0.8962 0.040 Uiso 1 1 calc R . .
H11B H 0.3199 0.2771 0.8542 0.040 Uiso 1 1 calc R . .
C12A C 0.4290(7) 0.3364(3) 0.8810(2) 0.034(2) Uani 1 1 d D . .
C13A C 0.3307(7) 0.3738(3) 0.8895(2) 0.039(2) Uani 1 1 d D . .
H13A H 0.2388 0.3628 0.8911 0.047 Uiso 1 1 calc R . .
C14A C 0.3646(9) 0.4271(3) 0.8955(2) 0.047(2) Uani 1 1 d D . .
H14A H 0.2960 0.4526 0.9010 0.056 Uiso 1 1 calc R . .
C15A C 0.4973(8) 0.4433(3) 0.8937(3) 0.046(2) Uani 1 1 d D . .
H15A H 0.5205 0.4801 0.8973 0.055 Uiso 1 1 calc R . .
C16A C 0.5962(9) 0.4057(3) 0.8866(3) 0.048(2) Uani 1 1 d D . .
H16A H 0.6885 0.4164 0.8858 0.058 Uiso 1 1 calc R . .
C17A C 0.5615(7) 0.3524(3) 0.8804(2) 0.038(2) Uani 1 1 d D . .
H17A H 0.6305 0.3267 0.8757 0.045 Uiso 1 1 calc R . .
C18A C 0.5381(8) 0.2200(3) 0.8342(2) 0.034(2) Uani 1 1 d . . .
H18A H 0.5029 0.1831 0.8286 0.041 Uiso 1 1 calc R . .
C19A C 0.4972(9) 0.2600(4) 0.8046(2) 0.050(2) Uani 1 1 d . . .
H19A H 0.5328 0.2959 0.8103 0.075 Uiso 1 1 calc R . .
H19B H 0.3984 0.2616 0.8030 0.075 Uiso 1 1 calc R . .
H19C H 0.5345 0.2478 0.7818 0.075 Uiso 1 1 calc R . .
C20A C 0.6927(9) 0.2190(4) 0.8364(2) 0.038(2) Uani 1 1 d . . .
C21A C 0.6892(8) 0.1243(3) 0.8102(2) 0.0321(19) Uani 1 1 d . . .
H21A H 0.7561 0.0947 0.8118 0.039 Uiso 1 1 calc R A 1
H21B H 0.6157 0.1162 0.8273 0.039 Uiso 1 1 calc R A 1
C22A C 0.6318(10) 0.1245(5) 0.7741(3) 0.032(3) Uani 0.793(11) 1 d PD B 1
C23A C 0.4939(12) 0.1212(5) 0.7687(3) 0.070(4) Uani 0.793(11) 1 d PD B 1
H23A H 0.4332 0.1197 0.7883 0.083 Uiso 0.793(11) 1 calc PR B 1
C24A C 0.4469(13) 0.1201(6) 0.7342(3) 0.086(5) Uani 0.793(11) 1 d PD B 1
H24A H 0.3522 0.1173 0.7304 0.103 Uiso 0.793(11) 1 calc PR B 1
C25A C 0.5309(17) 0.1227(8) 0.7052(4) 0.087(5) Uani 0.793(11) 1 d PD B 1
H25A H 0.4940 0.1239 0.6818 0.104 Uiso 0.793(11) 1 calc PR B 1
C26A C 0.6703(10) 0.1236(5) 0.7101(3) 0.053(4) Uani 0.793(11) 1 d PD B 1
H26A H 0.7309 0.1232 0.6905 0.064 Uiso 0.793(11) 1 calc PR B 1
C27A C 0.7172(10) 0.1252(5) 0.7449(3) 0.048(3) Uani 0.793(11) 1 d PD B 1
H27A H 0.8121 0.1268 0.7489 0.058 Uiso 0.793(11) 1 calc PR B 1
C22C C 0.661(5) 0.1202(18) 0.7697(9) 0.032(3) Uani 0.21 1 d PD B 2
C23C C 0.593(4) 0.0737(15) 0.7601(10) 0.070(4) Uani 0.21 1 d PD B 2
H23C H 0.5877 0.0439 0.7760 0.083 Uiso 0.207(11) 1 calc PR B 2
C24C C 0.533(4) 0.0712(17) 0.7269(11) 0.086(5) Uani 0.21 1 d PD B 2
H24C H 0.4867 0.0392 0.7202 0.103 Uiso 0.207(11) 1 calc PR B 2
C25C C 0.538(6) 0.113(2) 0.7031(11) 0.087(5) Uani 0.21 1 d PD B 2
H25C H 0.4911 0.1113 0.6810 0.104 Uiso 0.207(11) 1 calc PR B 2
C26C C 0.613(4) 0.1587(17) 0.7120(9) 0.053(4) Uani 0.21 1 d PD B 2
H26C H 0.6335 0.1855 0.6947 0.064 Uiso 0.207(11) 1 calc PR B 2
C27C C 0.656(4) 0.1635(15) 0.7468(9) 0.048(3) Uani 0.21 1 d PD B 2
H27C H 0.6827 0.1980 0.7552 0.058 Uiso 0.207(11) 1 calc PR B 2
C28A C 0.9054(9) 0.1793(3) 0.8197(2) 0.037(2) Uani 1 1 d . . .
H28A H 0.9376 0.1429 0.8118 0.044 Uiso 1 1 calc R B .
C29A C 0.9526(9) 0.2187(3) 0.7912(2) 0.043(2) Uani 1 1 d . B .
H29A H 0.9173 0.2548 0.7965 0.065 Uiso 1 1 calc R . .
H29B H 0.9193 0.2069 0.7679 0.065 Uiso 1 1 calc R . .
H29C H 1.0517 0.2198 0.7908 0.065 Uiso 1 1 calc R . .
C30A C 0.9833(8) 0.1916(3) 0.8552(2) 0.0304(19) Uani 1 1 d . B .
C31A C 0.8750(8) 0.1110(3) 0.8861(2) 0.0310(19) Uani 1 1 d . . .
H31A H 0.8119 0.1110 0.8656 0.037 Uiso 1 1 calc R . .
H31B H 0.8200 0.1116 0.9081 0.037 Uiso 1 1 calc R . .
C32A C 0.9549(8) 0.0600(3) 0.8854(2) 0.033(2) Uani 1 1 d . . .
C33A C 1.0127(9) 0.0411(3) 0.8545(2) 0.043(2) Uani 1 1 d . . .
H33A H 1.0011 0.0606 0.8329 0.051 Uiso 1 1 calc R . .
C34A C 1.0888(9) -0.0070(3) 0.8545(3) 0.052(3) Uani 1 1 d . . .
H34A H 1.1306 -0.0196 0.8333 0.063 Uiso 1 1 calc R . .
C35A C 1.1016(10) -0.0353(4) 0.8858(3) 0.056(3) Uani 1 1 d . . .
H35A H 1.1516 -0.0680 0.8858 0.067 Uiso 1 1 calc R . .
C36A C 1.0468(9) -0.0187(3) 0.9159(3) 0.050(2) Uani 1 1 d . . .
H36A H 1.0585 -0.0390 0.9371 0.060 Uiso 1 1 calc R . .
C37A C 0.9705(9) 0.0296(3) 0.9164(2) 0.041(2) Uani 1 1 d . . .
H37A H 0.9296 0.0414 0.9379 0.049 Uiso 1 1 calc R . .
C38A C 1.0441(8) 0.1685(3) 0.91611(19) 0.0281(18) Uani 1 1 d . . .
H38A H 1.0033 0.1464 0.9356 0.034 Uiso 1 1 calc R . .
C39A C 1.1867(7) 0.1465(3) 0.9104(2) 0.033(2) Uani 1 1 d . . .
H39A H 1.2312 0.1668 0.8913 0.050 Uiso 1 1 calc R . .
H39B H 1.1817 0.1083 0.9038 0.050 Uiso 1 1 calc R . .
H39C H 1.2389 0.1502 0.9325 0.050 Uiso 1 1 calc R . .
C40A C 1.0533(8) 0.2278(3) 0.93075(19) 0.0231(17) Uani 1 1 d . . .
C41A C 0.9611(7) 0.3121(3) 0.9504(2) 0.0263(18) Uani 1 1 d . . .
H41A H 1.0477 0.3139 0.9636 0.032 Uiso 1 1 calc R . .
H41B H 0.8877 0.3202 0.9676 0.032 Uiso 1 1 calc R . .
C42A C 0.9617(7) 0.3555(3) 0.9221(2) 0.0258(18) Uani 1 1 d . . .
C43A C 0.9696(9) 0.4081(3) 0.9337(2) 0.039(2) Uani 1 1 d . . .
H43A H 0.9675 0.4156 0.9585 0.046 Uiso 1 1 calc R . .
C44A C 0.9808(8) 0.4508(3) 0.9093(2) 0.040(2) Uani 1 1 d . . .
H44A H 0.9909 0.4868 0.9174 0.049 Uiso 1 1 calc R . .
C45A C 0.9771(9) 0.4397(3) 0.8735(3) 0.046(2) Uani 1 1 d . . .
H45A H 0.9852 0.4682 0.8567 0.055 Uiso 1 1 calc R . .
C46A C 0.9612(9) 0.3865(3) 0.8618(2) 0.041(2) Uani 1 1 d . . .
H46A H 0.9533 0.3791 0.8371 0.049 Uiso 1 1 calc R . .
C47A C 0.9569(8) 0.3445(3) 0.8864(2) 0.0334(19) Uani 1 1 d . . .
H47A H 0.9506 0.3082 0.8784 0.040 Uiso 1 1 calc R . .
C48A C 0.7996(8) 0.2387(3) 0.9334(2) 0.0285(19) Uani 1 1 d . . .
H48A H 0.7976 0.2080 0.9165 0.034 Uiso 1 1 calc R . .
H48B H 0.7463 0.2684 0.9227 0.034 Uiso 1 1 calc R . .
O1B O 1.1451(5) 0.8847(2) 0.96741(14) 0.0323(13) Uani 1 1 d . . .
O2B O 0.9045(5) 0.73393(18) 0.98815(13) 0.0262(12) Uani 1 1 d . . .
H2B H 0.9250 0.7409 1.0094 0.039 Uiso 1 1 calc R . .
O3B O 1.0098(5) 0.84104(19) 0.89253(13) 0.0272(12) Uani 1 1 d . . .
O4B O 0.8723(5) 0.7515(2) 0.85028(13) 0.0284(12) Uani 1 1 d . . .
O5B O 0.5572(5) 0.7743(2) 0.85948(13) 0.0262(12) Uani 1 1 d . . .
O6B O 0.4547(5) 0.76584(19) 0.93938(13) 0.0301(13) Uani 1 1 d . . .
N1B N 1.0272(6) 0.8056(2) 0.96016(15) 0.0238(14) Uani 1 1 d . . .
N2B N 1.1353(6) 0.7741(2) 0.86917(16) 0.0268(15) Uani 1 1 d . . .
N3B N 0.8530(6) 0.8270(2) 0.81831(16) 0.0256(15) Uani 1 1 d . . .
N4B N 0.6638(6) 0.8460(2) 0.88358(16) 0.0257(15) Uani 1 1 d . . .
N5B N 0.6809(5) 0.7512(2) 0.93821(15) 0.0219(14) Uani 1 1 d . . .
C1B C 1.0467(8) 0.8575(3) 0.9716(2) 0.0258(18) Uani 1 1 d . . .
C2B C 0.9182(7) 0.8718(3) 0.9911(2) 0.0254(18) Uani 1 1 d . . .
C3B C 0.8869(8) 0.9192(3) 1.0091(2) 0.0298(19) Uani 1 1 d . . .
H3B H 0.9477 0.9489 1.0095 0.036 Uiso 1 1 calc R . .
C4B C 0.7635(9) 0.9214(3) 1.0265(2) 0.042(2) Uani 1 1 d . . .
H4B H 0.7393 0.9532 1.0390 0.050 Uiso 1 1 calc R . .
C5B C 0.6744(8) 0.8781(3) 1.0260(2) 0.035(2) Uani 1 1 d . . .
H5B H 0.5910 0.8808 1.0384 0.042 Uiso 1 1 calc R . .
C6B C 0.7056(7) 0.8304(3) 1.0074(2) 0.0286(18) Uani 1 1 d . . .
H6B H 0.6444 0.8009 1.0066 0.034 Uiso 1 1 calc R . .
C7B C 0.8314(7) 0.8286(3) 0.98990(19) 0.0260(18) Uani 1 1 d . . .
C8B C 0.8917(7) 0.7832(3) 0.96866(19) 0.0254(18) Uani 1 1 d . . .
C9B C 1.1165(8) 0.7818(3) 0.93459(19) 0.0272(18) Uani 1 1 d . . .
H9B1 H 1.1069 0.7421 0.9353 0.033 Uiso 1 1 calc R . .
H9B2 H 1.2112 0.7909 0.9407 0.033 Uiso 1 1 calc R . .
C10B C 1.0850(7) 0.8021(3) 0.89747(19) 0.0210(17) Uani 1 1 d . . .
C11B C 1.2528(7) 0.7389(3) 0.8736(2) 0.0298(19) Uani 1 1 d . . .
H11C H 1.3020 0.7506 0.8952 0.036 Uiso 1 1 calc R . .
H11D H 1.3138 0.7448 0.8531 0.036 Uiso 1 1 calc R . .
C12B C 1.2277(8) 0.6799(3) 0.8767(2) 0.035(2) Uani 1 1 d . . .
C13B C 1.3412(8) 0.6474(3) 0.8824(2) 0.039(2) Uani 1 1 d . . .
H13B H 1.4277 0.6636 0.8850 0.047 Uiso 1 1 calc R . .
C14B C 1.3291(9) 0.5915(4) 0.8842(3) 0.053(3) Uani 1 1 d . . .
H14B H 1.4065 0.5699 0.8888 0.063 Uiso 1 1 calc R . .
C15B C 1.2056(10) 0.5679(4) 0.8796(3) 0.063(3) Uani 1 1 d . . .
H15B H 1.1983 0.5297 0.8796 0.076 Uiso 1 1 calc R . .
C16B C 1.0914(10) 0.5990(4) 0.8748(3) 0.051(3) Uani 1 1 d . . .
H16B H 1.0057 0.5819 0.8728 0.061 Uiso 1 1 calc R . .
C17B C 1.0996(8) 0.6555(3) 0.8727(2) 0.037(2) Uani 1 1 d . . .
H17B H 1.0210 0.6767 0.8688 0.044 Uiso 1 1 calc R . .
C18B C 1.0851(8) 0.7921(3) 0.8347(2) 0.033(2) Uani 1 1 d . . .
H18B H 1.1134 0.8304 0.8307 0.040 Uiso 1 1 calc R . .
C19B C 1.1332(9) 0.7577(4) 0.8034(2) 0.048(2) Uani 1 1 d . . .
H19D H 1.0993 0.7208 0.8061 0.072 Uiso 1 1 calc R . .
H19E H 1.2323 0.7573 0.8028 0.072 Uiso 1 1 calc R . .
H19F H 1.0988 0.7731 0.7811 0.072 Uiso 1 1 calc R . .
C20B C 0.9299(8) 0.7890(3) 0.83531(19) 0.0260(18) Uani 1 1 d . . .
C21B C 0.9139(9) 0.8739(3) 0.8000(2) 0.041(2) Uani 1 1 d . . .
H21C H 1.0080 0.8646 0.7933 0.049 Uiso 1 1 calc R . .
H21D H 0.9180 0.9045 0.8169 0.049 Uiso 1 1 calc R . .
C22B C 0.8397(8) 0.8918(3) 0.7673(2) 0.034(2) Uani 1 1 d . . .
C23B C 0.8411(10) 0.8627(4) 0.7369(3) 0.058(3) Uani 1 1 d . . .
H23B H 0.8877 0.8292 0.7363 0.070 Uiso 1 1 calc R . .
C24B C 0.7737(16) 0.8815(8) 0.7055(4) 0.115(7) Uani 1 1 d . . .
H24B H 0.7692 0.8602 0.6845 0.138 Uiso 1 1 calc R . .
C25B C 0.714(2) 0.9334(12) 0.7073(6) 0.158(12) Uani 1 1 d . . .
H25B H 0.6803 0.9490 0.6860 0.190 Uiso 1 1 calc R . .
C26B C 0.7034(14) 0.9591(8) 0.7352(6) 0.137(9) Uani 1 1 d . . .
H26B H 0.6478 0.9904 0.7357 0.165 Uiso 1 1 calc R . .
C27B C 0.7735(12) 0.9430(5) 0.7673(3) 0.080(4) Uani 1 1 d . . .
H27B H 0.7754 0.9657 0.7876 0.096 Uiso 1 1 calc R . .
C28B C 0.7062(6) 0.8208(3) 0.81941(18) 0.0220(17) Uani 1 1 d . . .
H28B H 0.6673 0.8552 0.8100 0.026 Uiso 1 1 calc R . .
C29B C 0.6621(8) 0.7760(3) 0.7934(2) 0.0335(19) Uani 1 1 d . . .
H29D H 0.6938 0.7410 0.8022 0.050 Uiso 1 1 calc R . .
H29E H 0.7012 0.7830 0.7698 0.050 Uiso 1 1 calc R . .
H29F H 0.5632 0.7756 0.7916 0.050 Uiso 1 1 calc R . .
C30B C 0.6402(8) 0.8113(3) 0.8557(2) 0.0290(19) Uani 1 1 d . . .
C31B C 0.7401(8) 0.8969(3) 0.8811(2) 0.034(2) Uani 1 1 d . . .
H31C H 0.8001 0.8952 0.8600 0.040 Uiso 1 1 calc R . .
H31D H 0.7985 0.9003 0.9024 0.040 Uiso 1 1 calc R . .
C32B C 0.6527(9) 0.9471(3) 0.8782(2) 0.038(2) Uani 1 1 d . . .
C33B C 0.5742(10) 0.9566(4) 0.8491(3) 0.052(3) Uani 1 1 d . . .
H33B H 0.5775 0.9324 0.8295 0.062 Uiso 1 1 calc R . .
C34B C 0.4891(11) 1.0015(4) 0.8475(3) 0.067(3) Uani 1 1 d . . .
H34B H 0.4316 1.0069 0.8275 0.080 Uiso 1 1 calc R . .
C35B C 0.4891(11) 1.0375(4) 0.8748(4) 0.066(3) Uani 1 1 d . . .
H35B H 0.4323 1.0684 0.8737 0.079 Uiso 1 1 calc R . .
C36B C 0.5696(11) 1.0297(4) 0.9039(4) 0.067(3) Uani 1 1 d . . .
H36B H 0.5696 1.0554 0.9227 0.081 Uiso 1 1 calc R . .
C37B C 0.6529(9) 0.9837(3) 0.9060(3) 0.053(3) Uani 1 1 d . . .
H37B H 0.7084 0.9778 0.9263 0.064 Uiso 1 1 calc R . .
C38B C 0.5793(8) 0.8396(3) 0.91669(19) 0.0253(18) Uani 1 1 d . . .
H38B H 0.6256 0.8611 0.9357 0.030 Uiso 1 1 calc R . .
C39B C 0.4404(7) 0.8634(3) 0.9128(2) 0.032(2) Uani 1 1 d . . .
H39D H 0.3934 0.8621 0.9358 0.049 Uiso 1 1 calc R . .
H39E H 0.3890 0.8427 0.8951 0.049 Uiso 1 1 calc R . .
H39F H 0.4480 0.9010 0.9049 0.049 Uiso 1 1 calc R . .
C40B C 0.5702(7) 0.7819(3) 0.93078(19) 0.0250(18) Uani 1 1 d . . .
C41B C 0.6567(8) 0.6955(3) 0.9511(2) 0.0307(19) Uani 1 1 d . . .
H41C H 0.5593 0.6916 0.9567 0.037 Uiso 1 1 calc R . .
H41D H 0.7076 0.6903 0.9736 0.037 Uiso 1 1 calc R . .
C42B C 0.6968(7) 0.6508(3) 0.92521(19) 0.0224(17) Uani 1 1 d . . .
C43B C 0.7043(7) 0.6589(3) 0.8890(2) 0.0274(19) Uani 1 1 d . . .
H43B H 0.6940 0.6942 0.8795 0.033 Uiso 1 1 calc R . .
C44B C 0.7270(8) 0.6156(3) 0.8664(2) 0.035(2) Uani 1 1 d . . .
H44B H 0.7358 0.6214 0.8415 0.041 Uiso 1 1 calc R . .
C45B C 0.7368(9) 0.5642(3) 0.8801(2) 0.042(2) Uani 1 1 d . . .
H45B H 0.7471 0.5344 0.8644 0.050 Uiso 1 1 calc R . .
C46B C 0.7319(9) 0.5559(3) 0.9164(2) 0.042(2) Uani 1 1 d . . .
H46B H 0.7419 0.5206 0.9259 0.050 Uiso 1 1 calc R . .
C47B C 0.7123(8) 0.5994(3) 0.9387(2) 0.035(2) Uani 1 1 d . . .
H47B H 0.7095 0.5938 0.9637 0.042 Uiso 1 1 calc R . .
C48B C 0.8169(6) 0.7692(3) 0.93361(17) 0.0179(16) Uiso 1 1 d . . .
H48C H 0.8164 0.8015 0.9181 0.022 Uiso 1 1 calc R . .
H48D H 0.8683 0.7406 0.9211 0.022 Uiso 1 1 calc R . .
Cl1 Cl 0.4616(2) 0.96978(10) 0.99444(7) 0.0579(7) Uani 1 1 d . . .
Cl2 Cl 0.2068(2) 1.02934(10) 0.99956(7) 0.0619(7) Uani 1 1 d . . .
C1 C 0.3267(9) 1.0010(4) 0.9704(3) 0.054(3) Uani 1 1 d . . .
H1A H 0.3639 1.0296 0.9548 0.065 Uiso 1 1 calc R . .
H1B H 0.2820 0.9738 0.9551 0.065 Uiso 1 1 calc R . .
C1S C 0.372(3) 0.8685(10) 0.7599(7) 0.050 Uiso 0.327(8) 1 d PD C 1
H1SA H 0.3709 0.8293 0.7562 0.075 Uiso 0.327(8) 1 calc PR C 1
H1SB H 0.3540 0.8764 0.7851 0.075 Uiso 0.327(8) 1 calc PR C 1
H1SC H 0.4611 0.8828 0.7534 0.075 Uiso 0.327(8) 1 calc PR C 1
C2S C 0.273(3) 0.8925(8) 0.7389(7) 0.050 Uiso 0.327(8) 1 d PD C 1
H2SA H 0.1893 0.8708 0.7408 0.060 Uiso 0.327(8) 1 calc PR C 1
H2SB H 0.3031 0.8908 0.7137 0.060 Uiso 0.327(8) 1 calc PR C 1
C3S C 0.240(2) 0.9472(7) 0.7469(7) 0.050 Uiso 0.327(8) 1 d PD C 1
H3SA H 0.2271 0.9494 0.7730 0.060 Uiso 0.327(8) 1 calc PR C 1
H3SB H 0.3213 0.9691 0.7413 0.060 Uiso 0.327(8) 1 calc PR C 1
C4S C 0.131(2) 0.9722(7) 0.7313(8) 0.050 Uiso 0.327(8) 1 d PD C 1
H4SA H 0.1157 0.9534 0.7084 0.060 Uiso 0.327(8) 1 calc PR C 1
H4SB H 0.0522 0.9640 0.7466 0.060 Uiso 0.327(8) 1 calc PR C 1
C5S C 0.125(2) 1.0258(8) 0.7241(8) 0.050 Uiso 0.327(8) 1 d PD C 1
H5SA H 0.1593 1.0430 0.7461 0.060 Uiso 0.327(8) 1 calc PR C 1
H5SB H 0.1963 1.0313 0.7060 0.060 Uiso 0.327(8) 1 calc PR C 1
C6S C 0.027(3) 1.0584(9) 0.7137(7) 0.050 Uiso 0.327(8) 1 d PD C 1
H6SA H 0.0096 1.0531 0.6882 0.075 Uiso 0.327(8) 1 calc PR C 1
H6SB H 0.0537 1.0959 0.7179 0.075 Uiso 0.327(8) 1 calc PR C 1
H6SC H -0.0557 1.0505 0.7272 0.075 Uiso 0.327(8) 1 calc PR C 1
C1S' C 0.304(4) 0.9209(14) 0.7573(7) 0.050 Uiso 0.250(8) 1 d PD D 2
H1SD H 0.3825 0.9406 0.7665 0.075 Uiso 0.250(8) 1 calc PR D 2
H1SE H 0.3235 0.8821 0.7571 0.075 Uiso 0.250(8) 1 calc PR D 2
H1SF H 0.2253 0.9279 0.7725 0.075 Uiso 0.250(8) 1 calc PR D 2
C2S' C 0.276(3) 0.9385(12) 0.7220(7) 0.050 Uiso 0.250(8) 1 d PD D 2
H2SC H 0.3617 0.9500 0.7109 0.060 Uiso 0.250(8) 1 calc PR D 2
H2SD H 0.2416 0.9071 0.7082 0.060 Uiso 0.250(8) 1 calc PR D 2
C3S' C 0.182(4) 0.9808(12) 0.7184(6) 0.050 Uiso 0.250(8) 1 d PD D 2
H3SC H 0.2186 1.0067 0.7009 0.060 Uiso 0.250(8) 1 calc PR D 2
H3SD H 0.0979 0.9656 0.7081 0.060 Uiso 0.250(8) 1 calc PR D 2
C4S' C 0.145(3) 1.0102(9) 0.7489(7) 0.050 Uiso 0.250(8) 1 d PD D 2
H4SC H 0.0876 0.9858 0.7633 0.060 Uiso 0.250(8) 1 calc PR D 2
H4SD H 0.2293 1.0157 0.7626 0.060 Uiso 0.250(8) 1 calc PR D 2
C5S' C 0.080(3) 1.0588(9) 0.7484(9) 0.050 Uiso 0.250(8) 1 d PD D 2
H5SC H 0.0483 1.0649 0.7730 0.060 Uiso 0.250(8) 1 calc PR D 2
H5SD H -0.0015 1.0534 0.7336 0.060 Uiso 0.250(8) 1 calc PR D 2
C6S' C 0.136(4) 1.1074(10) 0.7373(10) 0.050 Uiso 0.250(8) 1 d PD D 2
H6SD H 0.0644 1.1305 0.7277 0.075 Uiso 0.250(8) 1 calc PR D 2
H6SE H 0.2039 1.1006 0.7189 0.075 Uiso 0.250(8) 1 calc PR D 2
H6SF H 0.1787 1.1254 0.7576 0.075 Uiso 0.250(8) 1 calc PR D 2

loop_
_atom_site_aniso_label
_atom_site_aniso_U_11
_atom_site_aniso_U_22
_atom_site_aniso_U_33
_atom_site_aniso_U_23
_atom_site_aniso_U_13
_atom_site_aniso_U_12
O1A 0.026(3) 0.024(3) 0.046(3) 0.000(2) 0.002(3) -0.002(3)
O2A 0.032(3) 0.022(3) 0.037(3) -0.003(2) 0.004(3) -0.005(2)
O3A 0.023(3) 0.022(3) 0.043(3) 0.001(2) 0.003(2) 0.002(2)
O4A 0.029(3) 0.022(3) 0.049(4) -0.001(3) -0.001(3) 0.003(3)
O5A 0.027(3) 0.019(3) 0.049(3) 0.003(3) -0.004(3) -0.007(3)
O6A 0.020(3) 0.027(3) 0.040(3) -0.005(2) -0.009(2) 0.004(2)
N1A 0.025(4) 0.021(4) 0.033(4) 0.003(3) -0.003(3) -0.005(3)
N2A 0.036(4) 0.022(4) 0.043(4) 0.005(3) 0.002(3) -0.007(3)
N3A 0.032(4) 0.023(4) 0.034(4) -0.004(3) 0.002(3) -0.008(3)
N4A 0.023(3) 0.024(3) 0.029(4) 0.001(3) -0.001(3) -0.004(3)
N5A 0.019(3) 0.014(3) 0.042(4) 0.001(3) -0.003(3) -0.006(3)
C1A 0.023(4) 0.021(4) 0.035(5) -0.007(3) 0.001(4) -0.002(4)
C2A 0.022(4) 0.022(4) 0.036(5) -0.001(4) -0.002(4) -0.004(3)
C3A 0.028(5) 0.030(5) 0.042(5) -0.005(4) 0.008(4) -0.010(4)
C4A 0.035(5) 0.016(4) 0.047(5) 0.006(4) 0.000(4) 0.004(4)
C5A 0.019(4) 0.032(5) 0.045(5) -0.005(4) -0.002(4) 0.008(4)
C6A 0.035(5) 0.028(4) 0.036(5) -0.005(4) -0.008(4) 0.005(4)
C7A 0.034(5) 0.023(4) 0.029(4) 0.003(3) -0.005(4) 0.003(4)
C8A 0.030(5) 0.018(4) 0.035(5) -0.005(4) 0.003(4) 0.000(4)
C9A 0.026(4) 0.019(4) 0.042(5) 0.000(4) 0.007(4) -0.002(3)
C10A 0.018(4) 0.028(5) 0.042(5) 0.005(4) -0.012(4) -0.014(4)
C11A 0.022(4) 0.028(4) 0.051(5) 0.013(4) -0.004(4) 0.011(4)
C12A 0.025(5) 0.029(5) 0.047(5) 0.005(4) -0.006(4) 0.004(4)
C13A 0.010(4) 0.044(6) 0.063(6) 0.007(5) -0.003(4) 0.001(4)
C14A 0.038(5) 0.032(5) 0.070(7) -0.002(5) -0.007(5) 0.017(4)
C15A 0.030(5) 0.027(5) 0.082(7) 0.013(5) 0.001(5) -0.001(4)
C16A 0.044(6) 0.027(5) 0.073(7) 0.005(5) 0.011(5) -0.008(4)
C17A 0.022(5) 0.031(5) 0.060(6) -0.004(4) 0.002(4) -0.001(4)
C18A 0.038(5) 0.027(4) 0.038(5) 0.002(4) 0.000(4) -0.003(4)
C19A 0.043(6) 0.059(6) 0.048(6) 0.024(5) -0.016(5) -0.010(5)
C20A 0.049(6) 0.034(5) 0.030(5) 0.006(4) -0.010(4) -0.001(5)
C21A 0.023(4) 0.033(5) 0.041(5) -0.001(4) 0.002(4) -0.013(4)
C22A 0.013(7) 0.039(5) 0.043(6) 0.008(4) 0.000(5) -0.005(5)
C23A 0.064(9) 0.096(11) 0.048(8) -0.006(7) 0.009(7) 0.022(8)
C24A 0.051(9) 0.135(15) 0.073(11) -0.023(10) -0.021(8) -0.024(9)
C25A 0.089(10) 0.132(13) 0.038(7) 0.016(7) -0.007(7) -0.023(10)
C26A 0.024(7) 0.082(10) 0.055(7) 0.007(7) -0.013(6) -0.034(6)
C27A 0.011(6) 0.079(9) 0.056(8) -0.018(7) -0.006(6) -0.012(5)
C22C 0.013(7) 0.039(5) 0.043(6) 0.008(4) 0.000(5) -0.005(5)
C23C 0.064(9) 0.096(11) 0.048(8) -0.006(7) 0.009(7) 0.022(8)
C24C 0.051(9) 0.135(15) 0.073(11) -0.023(10) -0.021(8) -0.024(9)
C25C 0.089(10) 0.132(13) 0.038(7) 0.016(7) -0.007(7) -0.023(10)
C26C 0.024(7) 0.082(10) 0.055(7) 0.007(7) -0.013(6) -0.034(6)
C27C 0.011(6) 0.079(9) 0.056(8) -0.018(7) -0.006(6) -0.012(5)
C28A 0.043(5) 0.033(5) 0.034(5) -0.004(4) -0.004(4) -0.001(4)
C29A 0.054(6) 0.037(5) 0.038(5) 0.010(4) 0.010(4) -0.008(4)
C30A 0.026(4) 0.033(5) 0.033(5) -0.001(4) -0.004(4) 0.004(4)
C31A 0.040(5) 0.018(4) 0.035(5) 0.001(3) 0.003(4) -0.010(4)
C32A 0.030(5) 0.021(4) 0.048(6) 0.006(4) -0.002(4) -0.010(4)
C33A 0.053(6) 0.037(5) 0.038(5) -0.008(4) 0.005(5) -0.004(5)
C34A 0.049(6) 0.031(5) 0.077(7) -0.027(5) 0.009(5) 0.004(5)
C35A 0.047(6) 0.020(5) 0.101(9) 0.008(6) -0.011(6) -0.004(4)
C36A 0.045(6) 0.029(5) 0.076(7) 0.009(5) -0.001(5) -0.007(5)
C37A 0.041(5) 0.033(5) 0.048(5) 0.008(4) -0.008(4) -0.006(4)
C38A 0.031(4) 0.027(4) 0.026(4) 0.004(3) -0.002(4) -0.001(4)
C39A 0.021(4) 0.030(5) 0.049(5) -0.003(4) 0.000(4) -0.002(4)
C40A 0.026(5) 0.013(4) 0.031(4) 0.001(3) -0.005(3) -0.009(4)
C41A 0.012(4) 0.023(4) 0.044(5) -0.001(4) 0.007(4) 0.005(3)
C42A 0.009(4) 0.024(4) 0.044(5) -0.001(4) -0.002(3) -0.003(3)
C43A 0.041(5) 0.018(4) 0.057(6) -0.007(4) 0.002(4) -0.006(4)
C44A 0.035(5) 0.022(5) 0.064(7) 0.000(4) -0.020(5) 0.001(4)
C45A 0.031(5) 0.031(5) 0.075(7) 0.019(5) 0.003(5) -0.003(4)
C46A 0.043(5) 0.023(5) 0.057(6) 0.008(4) -0.009(4) -0.010(4)
C47A 0.029(4) 0.026(4) 0.045(6) 0.004(4) -0.005(4) -0.004(4)
C48A 0.036(5) 0.016(4) 0.034(5) -0.002(3) -0.004(4) 0.003(4)
O1B 0.025(3) 0.029(3) 0.042(3) 0.006(3) -0.001(3) -0.004(3)
O2B 0.023(3) 0.021(3) 0.035(3) 0.009(2) -0.001(3) 0.003(2)
O3B 0.023(3) 0.022(3) 0.037(3) 0.000(2) 0.002(2) 0.001(2)
O4B 0.026(3) 0.027(3) 0.032(3) 0.002(2) -0.005(2) -0.005(2)
O5B 0.021(3) 0.025(3) 0.033(3) 0.000(2) -0.004(2) -0.004(2)
O6B 0.030(3) 0.029(3) 0.031(3) 0.006(2) -0.003(3) -0.012(2)
N1B 0.018(3) 0.025(4) 0.029(4) -0.003(3) -0.002(3) 0.005(3)
N2B 0.013(3) 0.031(4) 0.037(4) -0.001(3) 0.001(3) 0.001(3)
N3B 0.019(3) 0.024(3) 0.034(4) 0.002(3) 0.003(3) -0.003(3)
N4B 0.021(3) 0.024(3) 0.031(4) -0.003(3) 0.000(3) -0.005(3)
N5B 0.017(3) 0.018(3) 0.031(4) 0.002(3) 0.004(3) 0.000(3)
C1B 0.022(5) 0.025(5) 0.031(5) 0.007(4) -0.003(4) 0.004(4)
C2B 0.016(4) 0.026(4) 0.034(5) 0.007(4) -0.011(3) 0.006(3)
C3B 0.030(5) 0.017(4) 0.043(5) -0.003(4) -0.007(4) 0.001(3)
C4B 0.043(6) 0.036(5) 0.047(6) -0.002(4) 0.004(4) 0.009(4)
C5B 0.028(5) 0.034(5) 0.043(5) -0.003(4) 0.002(4) 0.001(4)
C6B 0.023(4) 0.025(4) 0.038(5) 0.001(4) -0.003(4) -0.002(3)
C7B 0.020(4) 0.027(4) 0.031(4) 0.003(4) -0.010(4) 0.000(4)
C8B 0.017(4) 0.029(4) 0.029(4) 0.008(4) 0.002(3) 0.000(3)
C9B 0.030(4) 0.020(4) 0.032(5) -0.008(3) 0.008(4) -0.001(3)
C10B 0.012(4) 0.023(4) 0.028(5) 0.000(4) -0.005(3) -0.004(4)
C11B 0.012(4) 0.039(5) 0.039(5) 0.003(4) 0.000(3) 0.004(4)
C12B 0.028(5) 0.038(5) 0.038(5) -0.006(4) -0.001(4) 0.000(4)
C13B 0.024(5) 0.043(6) 0.050(6) -0.001(4) -0.005(4) -0.002(4)
C14B 0.041(6) 0.054(7) 0.064(7) -0.009(5) -0.016(5) 0.025(5)
C15B 0.051(7) 0.035(5) 0.104(9) 0.002(5) -0.026(6) 0.011(5)
C16B 0.040(6) 0.045(6) 0.068(7) 0.005(5) -0.011(5) 0.006(5)
C17B 0.024(4) 0.029(5) 0.057(6) -0.003(4) -0.001(4) 0.004(4)
C18B 0.029(5) 0.042(5) 0.029(5) -0.004(4) 0.009(4) -0.011(4)
C19B 0.039(5) 0.056(6) 0.048(6) -0.009(5) 0.004(4) 0.009(5)
C20B 0.032(5) 0.026(4) 0.020(4) -0.005(4) -0.005(4) -0.002(4)
C21B 0.040(5) 0.037(5) 0.046(5) 0.003(4) -0.003(4) 0.001(4)
C22B 0.028(4) 0.044(5) 0.030(5) 0.010(4) 0.002(4) -0.010(4)
C23B 0.057(6) 0.079(7) 0.038(6) 0.000(5) 0.000(5) -0.042(6)
C24B 0.093(12) 0.193(17) 0.060(9) -0.006(12) 0.005(9) -0.120(13)
C25B 0.139(19) 0.25(3) 0.082(13) 0.053(19) 0.017(13) -0.07(2)
C26B 0.052(8) 0.152(17) 0.21(2) 0.138(17) 0.020(12) 0.038(9)
C27B 0.080(8) 0.064(7) 0.097(9) 0.044(7) -0.016(7) -0.012(7)
C28B 0.003(4) 0.031(4) 0.031(4) 0.004(3) -0.007(3) -0.003(3)
C29B 0.022(4) 0.036(5) 0.042(5) 0.001(4) 0.003(4) -0.003(4)
C30B 0.023(4) 0.031(5) 0.033(5) 0.005(4) -0.004(4) 0.001(4)
C31B 0.034(5) 0.023(4) 0.045(5) 0.001(4) 0.002(4) -0.008(4)
C32B 0.050(5) 0.021(5) 0.042(5) 0.004(4) 0.018(5) -0.011(4)
C33B 0.073(7) 0.038(5) 0.044(6) 0.015(4) 0.017(5) 0.027(5)
C34B 0.076(8) 0.051(7) 0.073(8) 0.015(6) 0.028(6) 0.031(6)
C35B 0.052(7) 0.031(6) 0.115(10) 0.013(7) 0.040(7) 0.008(5)
C36B 0.058(7) 0.027(6) 0.118(10) -0.031(6) 0.044(7) -0.009(5)
C37B 0.043(5) 0.030(5) 0.087(8) -0.017(5) 0.010(5) -0.022(5)
C38B 0.034(4) 0.015(4) 0.027(4) 0.001(3) 0.001(4) 0.000(3)
C39B 0.025(4) 0.018(4) 0.054(5) 0.008(4) 0.001(4) 0.005(3)
C40B 0.018(4) 0.028(4) 0.029(4) -0.003(4) -0.003(3) -0.006(4)
C41B 0.038(5) 0.021(4) 0.033(5) 0.006(4) 0.007(4) 0.001(4)
C42B 0.023(4) 0.018(4) 0.026(5) -0.007(3) -0.008(3) -0.005(3)
C43B 0.009(4) 0.027(4) 0.046(5) -0.007(4) -0.002(3) -0.005(3)
C44B 0.033(5) 0.032(5) 0.039(5) -0.002(4) 0.001(4) -0.005(4)
C45B 0.045(6) 0.032(5) 0.048(6) -0.016(4) 0.000(4) 0.000(4)
C46B 0.049(6) 0.021(5) 0.056(6) 0.007(4) 0.018(5) -0.003(4)
C47B 0.030(5) 0.029(5) 0.047(5) 0.003(4) -0.002(4) -0.010(4)
Cl1 0.0425(13) 0.0481(14) 0.0831(18) 0.0111(13) -0.0038(13) 0.0039(11)
Cl2 0.0460(14) 0.0556(15) 0.0841(19) -0.0069(14) 0.0070(13) 0.0052(12)
C1 0.033(5) 0.060(6) 0.070(7) 0.010(5) -0.005(5) -0.005(5)

loop_
_atom_type_symbol
_atom_type_description
_atom_type_scat_dispersion_real
_atom_type_scat_dispersion_imag
_atom_type_scat_source
C C 0.0033 0.0016 'International Tables Vol C Tables 4.2.6.8 and 6.1.1.4'
H H 0.0000 0.0000 'International Tables Vol C Tables 4.2.6.8 and 6.1.1.4'
N N 0.0061 0.0033 'International Tables Vol C Tables 4.2.6.8 and 6.1.1.4'
O O 0.0106 0.0060 'International Tables Vol C Tables 4.2.6.8 and 6.1.1.4'
Cl Cl 0.1484 0.1585 'International Tables Vol C Tables 4.2.6.8 and 6.1.1.4'

loop_
_geom_angle_atom_site_label_1
_geom_angle_atom_site_label_2
_geom_angle_atom_site_label_3
_geom_angle
C1A N1A C9A 121.3(6)
C1A N1A C8A 112.4(6)
C9A N1A C8A 123.6(6)
C10A N2A C11A 121.5(7)
C10A N2A C18A 113.2(6)
C11A N2A C18A 124.0(6)
C20A N3A C28A 115.2(7)
C20A N3A C21A 125.5(7)
C28A N3A C21A 119.2(6)
C30A N4A C38A 117.6(6)
C30A N4A C31A 126.8(6)
C38A N4A C31A 113.8(6)
C40A N5A C41A 118.1(6)
C40A N5A C48A 126.0(6)
C41A N5A C48A 115.9(6)
O1A C1A N1A 124.1(7)
O1A C1A C2A 128.7(7)
N1A C1A C2A 107.2(6)
C7A C2A C3A 122.1(7)
C7A C2A C1A 108.4(6)
C3A C2A C1A 129.5(7)
C2A C3A C4A 116.9(7)
C5A C4A C3A 120.8(7)
C4A C5A C6A 122.3(7)
C5A C6A C7A 117.1(7)
C2A C7A C6A 120.8(7)
C2A C7A C8A 111.4(6)
C6A C7A C8A 127.9(7)
O2A C8A N1A 109.3(6)
O2A C8A C48A 107.8(6)
N1A C8A C48A 109.6(6)
O2A C8A C7A 113.0(6)
N1A C8A C7A 100.3(5)
C48A C8A C7A 116.5(6)
N1A C9A C10A 109.2(6)
O3A C10A N2A 122.0(7)
O3A C10A C9A 120.7(7)
N2A C10A C9A 117.2(7)
N2A C11A C12A 115.1(6)
C17A C12A C13A 118.8(7)
C17A C12A C11A 124.7(7)
C13A C12A C11A 116.3(6)
C14A C13A C12A 120.6(7)
C15A C14A C13A 120.2(7)
C14A C15A C16A 119.4(8)
C15A C16A C17A 120.1(8)
C12A C17A C16A 120.8(8)
N2A C18A C20A 106.6(6)
N2A C18A C19A 111.7(7)
C20A C18A C19A 108.2(7)
O4A C20A N3A 121.9(8)
O4A C20A C18A 121.2(8)
N3A C20A C18A 116.7(8)
C22A C21A N3A 115.8(7)
C22A C21A C22C 13(2)
N3A C21A C22C 114.8(16)
C27A C22A C23A 119.2(10)
C27A C22A C21A 119.7(9)
C23A C22A C21A 121.0(9)
C24A C23A C22A 118.2(11)
C23A C24A C25A 122.9(12)
C24A C25A C26A 119.6(11)
C27A C26A C25A 117.2(10)
C22A C27A C26A 122.8(9)
C27C C22C C23C 118(2)
C27C C22C C21A 125(3)
C23C C22C C21A 114(3)
C24C C23C C22C 119(2)
C25C C24C C23C 123(2)
C24C C25C C26C 119(2)
C27C C26C C25C 118(2)
C22C C27C C26C 122(2)
N3A C28A C29A 112.6(7)
N3A C28A C30A 117.3(7)
C29A C28A C30A 108.8(7)
O5A C30A N4A 121.0(7)
O5A C30A C28A 119.9(7)
N4A C30A C28A 119.0(7)
N4A C31A C32A 114.4(6)
C33A C32A C37A 118.3(8)
C33A C32A C31A 121.6(7)
C37A C32A C31A 120.1(8)
C32A C33A C34A 120.5(9)
C35A C34A C33A 118.9(9)
C36A C35A C34A 122.3(9)
C35A C36A C37A 119.6(9)
C32A C37A C36A 120.4(9)
N4A C38A C39A 112.2(6)
N4A C38A C40A 116.0(6)
C39A C38A C40A 109.2(6)
O6A C40A N5A 120.9(6)
O6A C40A C38A 117.1(6)
N5A C40A C38A 121.8(6)
N5A C41A C42A 115.5(6)
C47A C42A C43A 120.0(7)
C47A C42A C41A 123.2(7)
C43A C42A C41A 116.7(7)
C42A C43A C44A 120.7(8)
C45A C44A C43A 119.1(8)
C44A C45A C46A 120.0(8)
C47A C46A C45A 119.9(8)
C42A C47A C46A 120.0(7)
N5A C48A C8A 114.6(6)
C1B N1B C9B 120.6(6)
C1B N1B C8B 114.3(6)
C9B N1B C8B 123.1(6)
C10B N2B C18B 114.5(6)
C10B N2B C11B 120.3(6)
C18B N2B C11B 123.6(6)
C20B N3B C28B 117.8(6)
C20B N3B C21B 122.1(6)
C28B N3B C21B 120.1(6)
C30B N4B C31B 125.1(6)
C30B N4B C38B 117.9(6)
C31B N4B C38B 115.3(6)
C40B N5B C48B 124.0(6)
C40B N5B C41B 117.2(6)
C48B N5B C41B 118.8(6)
O1B C1B N1B 127.2(7)
O1B C1B C2B 128.1(7)
N1B C1B C2B 104.7(6)
C7B C2B C3B 122.4(7)
C7B C2B C1B 109.0(6)
C3B C2B C1B 128.5(7)
C4B C3B C2B 117.2(7)
C3B C4B C5B 121.6(8)
C4B C5B C6B 121.1(8)
C7B C6B C5B 116.9(7)
C2B C7B C6B 120.7(7)
C2B C7B C8B 110.7(6)
C6B C7B C8B 128.5(6)
O2B C8B N1B 110.5(5)
O2B C8B C7B 113.7(6)
N1B C8B C7B 101.1(6)
O2B C8B C48B 106.6(6)
N1B C8B C48B 109.4(5)
C7B C8B C48B 115.4(6)
N1B C9B C10B 110.8(6)
O3B C10B N2B 120.1(6)
O3B C10B C9B 121.5(6)
N2B C10B C9B 118.3(6)
N2B C11B C12B 117.6(6)
C13B C12B C17B 119.4(7)
C13B C12B C11B 116.4(7)
C17B C12B C11B 124.2(7)
C14B C13B C12B 120.8(8)
C15B C14B C13B 119.8(8)
C14B C15B C16B 120.6(9)
C15B C16B C17B 121.1(9)
C16B C17B C12B 118.2(8)
N2B C18B C19B 114.1(7)
N2B C18B C20B 108.1(6)
C19B C18B C20B 107.1(6)
O4B C20B N3B 118.5(7)
O4B C20B C18B 120.5(7)
N3B C20B C18B 120.9(7)
N3B C21B C22B 114.5(7)
C23B C22B C27B 118.6(9)
C23B C22B C21B 122.0(9)
C27B C22B C21B 119.2(8)
C22B C23B C24B 121.2(13)
C25B C24B C23B 116.8(16)
C26B C25B C24B 123(2)
C25B C26B C27B 122(2)
C22B C27B C26B 117.7(14)
N3B C28B C30B 117.7(6)
N3B C28B C29B 109.8(6)
C30B C28B C29B 109.5(6)
O5B C30B N4B 119.3(7)
O5B C30B C28B 119.8(7)
N4B C30B C28B 120.6(6)
N4B C31B C32B 114.5(6)
C33B C32B C37B 119.6(9)
C33B C32B C31B 121.5(7)
C37B C32B C31B 118.9(8)
C32B C33B C34B 121.0(10)
C35B C34B C33B 119.4(11)
C34B C35B C36B 120.7(10)
C35B C36B C37B 120.0(10)
C32B C37B C36B 119.2(10)
N4B C38B C39B 112.6(6)
N4B C38B C40B 114.7(6)
C39B C38B C40B 110.4(6)
O6B C40B N5B 120.2(6)
O6B C40B C38B 116.2(6)
N5B C40B C38B 123.1(6)
N5B C41B C42B 115.2(6)
C43B C42B C47B 119.4(7)
C43B C42B C41B 122.5(6)
C47B C42B C41B 117.8(7)
C42B C43B C44B 119.9(7)
C45B C44B C43B 120.1(8)
C44B C45B C46B 120.3(8)
C47B C46B C45B 119.2(8)
C46B C47B C42B 121.1(8)
N5B C48B C8B 114.6(6)
Cl2 C1 Cl1 111.1(6)
C1S C2S C3S 116.4(17)
C4S C3S C2S 121.1(18)
C5S C4S C3S 124(2)
C6S C5S C4S 134(2)
C3S' C2S' C1S' 116.4(15)
C4S' C3S' C2S' 118.7(15)
C5S' C4S' C3S' 125(2)
C4S' C5S' C6S' 126(2)

loop_
_geom_bond_atom_site_label_1
_geom_bond_atom_site_label_2
_geom_bond_distance
O1A C1A 1.245(9)
O2A C8A 1.415(8)
O3A C10A 1.234(9)
O4A C20A 1.198(9)
O5A C30A 1.203(9)
O6A C40A 1.246(8)
N1A C1A 1.362(9)
N1A C9A 1.466(9)
N1A C8A 1.495(10)
N2A C10A 1.332(9)
N2A C11A 1.468(10)
N2A C18A 1.500(10)
N3A C20A 1.371(11)
N3A C28A 1.477(11)
N3A C21A 1.489(10)
N4A C30A 1.372(10)
N4A C38A 1.471(9)
N4A C31A 1.475(9)
N5A C40A 1.337(9)
N5A C41A 1.457(9)
N5A C48A 1.495(9)
C1A C2A 1.479(10)
C2A C7A 1.357(10)
C2A C3A 1.395(10)
C3A C4A 1.392(11)
C4A C5A 1.361(11)
C5A C6A 1.383(10)
C6A C7A 1.395(11)
C7A C8A 1.512(10)
C8A C48A 1.503(10)
C9A C10A 1.538(11)
C11A C12A 1.543(11)
C12A C17A 1.369(10)
C12A C13A 1.380(10)
C13A C14A 1.381(11)
C14A C15A 1.373(11)
C15A C16A 1.376(11)
C16A C17A 1.383(10)
C18A C20A 1.530(12)
C18A C19A 1.542(11)
C21A C22A 1.472(13)
C21A C22C 1.55(3)
C22A C27A 1.382(13)
C22A C23A 1.380(14)
C23A C24A 1.375(14)
C24A C25A 1.372(17)
C25A C26A 1.390(16)
C26A C27A 1.387(12)
C22C C27C 1.377(19)
C22C C23C 1.380(19)
C23C C24C 1.382(19)
C24C C25C 1.37(2)
C25C C26C 1.39(2)
C26C C27C 1.379(18)
C28A C29A 1.522(11)
C28A C30A 1.571(11)
C31A C32A 1.490(11)
C32A C33A 1.376(11)
C32A C37A 1.394(11)
C33A C34A 1.409(12)
C34A C35A 1.375(14)
C35A C36A 1.318(14)
C36A C37A 1.414(12)
C38A C39A 1.527(10)
C38A C40A 1.571(10)
C41A C42A 1.514(10)
C42A C47A 1.366(11)
C42A C43A 1.378(10)
C43A C44A 1.403(11)
C44A C45A 1.370(12)
C45A C46A 1.397(12)
C46A C47A 1.393(11)
O1B C1B 1.194(9)
O2B C8B 1.428(8)
O3B C10B 1.232(8)
O4B C20B 1.227(9)
O5B C30B 1.238(9)
O6B C40B 1.251(9)
N1B C1B 1.370(9)
N1B C9B 1.430(9)
N1B C8B 1.485(9)
N2B C10B 1.362(9)
N2B C18B 1.456(10)
N2B C11B 1.462(9)
N3B C20B 1.368(9)
N3B C28B 1.460(9)
N3B C21B 1.477(10)
N4B C30B 1.373(9)
N4B C31B 1.473(9)
N4B C38B 1.506(9)
N5B C40B 1.362(9)
N5B C48B 1.426(9)
N5B C41B 1.483(9)
C1B C2B 1.509(10)
C2B C7B 1.374(10)
C2B C3B 1.391(10)
C3B C4B 1.383(11)
C4B C5B 1.387(11)
C5B C6B 1.407(10)
C6B C7B 1.407(10)
C7B C8B 1.502(10)
C8B C48B 1.549(10)
C9B C10B 1.514(10)
C11B C12B 1.488(11)
C12B C13B 1.397(11)
C12B C17B 1.410(11)
C13B C14B 1.390(12)
C14B C15B 1.365(13)
C15B C16B 1.378(13)
C16B C17B 1.405(12)
C18B C19B 1.527(11)
C18B C20B 1.536(11)
C21B C22B 1.497(11)
C22B C23B 1.350(12)
C22B C27B 1.429(14)
C23B C24B 1.430(19)
C24B C25B 1.42(3)
C25B C26B 1.23(3)
C26B C27B 1.44(2)
C28B C30B 1.530(10)
C28B C29B 1.542(10)
C31B C32B 1.518(11)
C32B C33B 1.363(12)
C32B C37B 1.382(12)
C33B C34B 1.396(13)
C34B C35B 1.359(15)
C35B C36B 1.364(15)
C36B C37B 1.409(14)
C38B C39B 1.502(10)
C38B C40B 1.526(10)
C41B C42B 1.527(10)
C42B C43B 1.376(10)
C42B C47B 1.379(10)
C43B C44B 1.386(10)
C44B C45B 1.375(11)
C45B C46B 1.381(12)
C46B C47B 1.377(11)
Cl1 C1 1.786(9)
Cl2 C1 1.760(10)
C1S C2S 1.393(16)
C2S C3S 1.424(16)
C3S C4S 1.376(16)
C4S C5S 1.357(15)
C5S C6S 1.320(15)
C1S' C2S' 1.423(16)
C2S' C3S' 1.408(15)
C3S' C4S' 1.402(16)
C4S' C5S' 1.363(16)
C5S' C6S' 1.387(17)

loop_
_geom_torsion_atom_site_label_1
_geom_torsion_atom_site_label_2
_geom_torsion_atom_site_label_3
_geom_torsion_atom_site_label_4
_geom_torsion
C9A N1A C1A O1A -17.3(11)
C8A N1A C1A O1A -179.1(7)
C9A N1A C1A C2A 165.9(6)
C8A N1A C1A C2A 4.0(8)
O1A C1A C2A C7A -176.8(7)
N1A C1A C2A C7A -0.1(8)
O1A C1A C2A C3A 2.3(14)
N1A C1A C2A C3A 179.0(7)
C7A C2A C3A C4A 1.5(11)
C1A C2A C3A C4A -177.5(7)
C2A C3A C4A C5A 0.7(11)
C3A C4A C5A C6A -2.1(12)
C4A C5A C6A C7A 1.2(12)
C3A C2A C7A C6A -2.3(12)
C1A C2A C7A C6A 176.8(7)
C3A C2A C7A C8A 177.1(7)
C1A C2A C7A C8A -3.8(9)
C5A C6A C7A C2A 1.0(11)
C5A C6A C7A C8A -178.4(7)
C1A N1A C8A O2A -124.8(6)
C9A N1A C8A O2A 73.8(8)
C1A N1A C8A C48A 117.2(7)
C9A N1A C8A C48A -44.2(8)
C1A N1A C8A C7A -5.8(8)
C9A N1A C8A C7A -167.2(6)
C2A C7A C8A O2A 122.0(7)
C6A C7A C8A O2A -58.6(10)
C2A C7A C8A N1A 5.7(8)
C6A C7A C8A N1A -174.9(7)
C2A C7A C8A C48A -112.4(8)
C6A C7A C8A C48A 67.0(10)
C1A N1A C9A C10A -74.9(8)
C8A N1A C9A C10A 84.9(8)
C11A N2A C10A O3A 164.4(7)
C18A N2A C10A O3A -3.3(10)
C11A N2A C10A C9A -19.5(10)
C18A N2A C10A C9A 172.8(6)
N1A C9A C10A O3A 17.9(9)
N1A C9A C10A N2A -158.3(6)
C10A N2A C11A C12A 98.9(8)
C18A N2A C11A C12A -94.8(9)
N2A C11A C12A C17A 2.0(12)
N2A C11A C12A C13A -173.9(7)
C17A C12A C13A C14A 3.0(13)
C11A C12A C13A C14A 179.2(8)
C12A C13A C14A C15A -0.8(14)
C13A C14A C15A C16A -1.5(14)
C14A C15A C16A C17A 1.7(14)
C13A C12A C17A C16A -2.9(13)
C11A C12A C17A C16A -178.7(8)
C15A C16A C17A C12A 0.5(14)
C10A N2A C18A C20A -56.9(8)
C11A N2A C18A C20A 135.8(7)
C10A N2A C18A C19A -174.8(7)
C11A N2A C18A C19A 17.9(10)
C28A N3A C20A O4A -3.1(11)
C21A N3A C20A O4A 172.4(7)
C28A N3A C20A C18A 171.7(7)
C21A N3A C20A C18A -12.9(11)
N2A C18A C20A O4A -48.8(10)
C19A C18A C20A O4A 71.4(10)
N2A C18A C20A N3A 136.5(7)
C19A C18A C20A N3A -103.3(8)
C20A N3A C21A C22A 85.5(10)
C28A N3A C21A C22A -99.2(9)
C20A N3A C21A C22C 100(2)
C28A N3A C21A C22C -85(2)
N3A C21A C22A C27A 69.7(13)
C22C C21A C22A C27A -19(8)
N3A C21A C22A C23A -113.6(10)
C22C C21A C22A C23A 158(9)
C27A C22A C23A C24A -1.6(14)
C21A C22A C23A C24A -178.3(11)
C22A C23A C24A C25A -0.8(17)
C23A C24A C25A C26A 4(3)
C24A C25A C26A C27A -4(3)
C23A C22A C27A C26A 1.1(19)
C21A C22A C27A C26A 177.9(11)
C25A C26A C27A C22A 2(2)
C22A C21A C22C C27C 78(9)
N3A C21A C22C C27C -20(5)
C22A C21A C22C C23C -80(8)
N3A C21A C22C C23C -177(2)
C27C C22C C23C C24C 5(2)
C21A C22C C23C C24C 164(4)
C22C C23C C24C C25C 0(3)
C23C C24C C25C C26C 4(6)
C24C C25C C26C C27C -12(7)
C23C C22C C27C C26C -15(5)
C21A C22C C27C C26C -171(4)
C25C C26C C27C C22C 18(6)
C20A N3A C28A C29A -73.0(9)
C21A N3A C28A C29A 111.2(8)
C20A N3A C28A C30A 54.4(9)
C21A N3A C28A C30A -121.4(7)
C38A N4A C30A O5A -5.9(10)
C31A N4A C30A O5A -169.7(7)
C38A N4A C30A C28A 172.3(6)
C31A N4A C30A C28A 8.4(11)
N3A C28A C30A O5A -130.5(8)
C29A C28A C30A O5A -1.3(10)
N3A C28A C30A N4A 51.3(10)
C29A C28A C30A N4A -179.5(7)
C30A N4A C31A C32A 99.1(9)
C38A N4A C31A C32A -65.3(8)
N4A C31A C32A C33A -75.6(10)
N4A C31A C32A C37A 105.6(8)
C37A C32A C33A C34A -1.8(12)
C31A C32A C33A C34A 179.4(7)
C32A C33A C34A C35A 1.6(13)
C33A C34A C35A C36A -1.1(14)
C34A C35A C36A C37A 0.8(14)
C33A C32A C37A C36A 1.6(12)
C31A C32A C37A C36A -179.6(7)
C35A C36A C37A C32A -1.1(13)
C30A N4A C38A C39A -71.5(8)
C31A N4A C38A C39A 94.4(7)
C30A N4A C38A C40A 55.0(9)
C31A N4A C38A C40A -139.1(6)
C41A N5A C40A O6A 5.9(10)
C48A N5A C40A O6A -173.6(7)
C41A N5A C40A C38A -178.9(6)
C48A N5A C40A C38A 1.7(11)
N4A C38A C40A O6A -133.9(7)
C39A C38A C40A O6A -5.8(9)
N4A C38A C40A N5A 50.7(9)
C39A C38A C40A N5A 178.8(7)
C40A N5A C41A C42A 93.4(8)
C48A N5A C41A C42A -87.1(8)
N5A C41A C42A C47A -5.3(10)
N5A C41A C42A C43A 175.8(7)
C47A C42A C43A C44A -3.7(12)
C41A C42A C43A C44A 175.3(7)
C42A C43A C44A C45A 3.2(13)
C43A C44A C45A C46A 0.5(13)
C44A C45A C46A C47A -3.6(13)
C43A C42A C47A C46A 0.5(12)
C41A C42A C47A C46A -178.4(7)
C45A C46A C47A C42A 3.1(12)
C40A N5A C48A C8A 99.8(8)
C41A N5A C48A C8A -79.6(8)
O2A C8A C48A N5A 65.9(8)
N1A C8A C48A N5A -175.2(5)
C7A C8A C48A N5A -62.3(8)
C9B N1B C1B O1B -13.8(11)
C8B N1B C1B O1B -178.4(7)
C9B N1B C1B C2B 167.5(6)
C8B N1B C1B C2B 2.9(7)
O1B C1B C2B C7B -179.2(7)
N1B C1B C2B C7B -0.6(8)
O1B C1B C2B C3B -1.3(13)
N1B C1B C2B C3B 177.3(7)
C7B C2B C3B C4B 0.7(11)
C1B C2B C3B C4B -177.0(7)
C2B C3B C4B C5B 0.0(12)
C3B C4B C5B C6B -0.8(13)
C4B C5B C6B C7B 0.9(11)
C3B C2B C7B C6B -0.5(11)
C1B C2B C7B C6B 177.6(6)
C3B C2B C7B C8B -180.0(6)
C1B C2B C7B C8B -1.9(8)
C5B C6B C7B C2B -0.3(10)
C5B C6B C7B C8B 179.1(7)
C1B N1B C8B O2B -124.7(6)
C9B N1B C8B O2B 71.1(8)
C1B N1B C8B C7B -4.0(7)
C9B N1B C8B C7B -168.1(6)
C1B N1B C8B C48B 118.2(6)
C9B N1B C8B C48B -45.9(8)
C2B C7B C8B O2B 121.8(7)
C6B C7B C8B O2B -57.6(10)
C2B C7B C8B N1B 3.4(7)
C6B C7B C8B N1B -176.0(7)
C2B C7B C8B C48B -114.5(7)
C6B C7B C8B C48B 66.1(9)
C1B N1B C9B C10B -77.4(8)
C8B N1B C9B C10B 85.8(8)
C18B N2B C10B O3B -4.0(9)
C11B N2B C10B O3B 162.1(6)
C18B N2B C10B C9B 172.1(6)
C11B N2B C10B C9B -21.9(9)
N1B C9B C10B O3B 12.4(9)
N1B C9B C10B N2B -163.5(6)
C10B N2B C11B C12B 100.9(8)
C18B N2B C11B C12B -94.4(9)
N2B C11B C12B C13B -177.4(7)
N2B C11B C12B C17B 5.4(12)
C17B C12B C13B C14B -0.1(13)
C11B C12B C13B C14B -177.5(8)
C12B C13B C14B C15B 1.7(15)
C13B C14B C15B C16B -3.3(17)
C14B C15B C16B C17B 3.3(17)
C15B C16B C17B C12B -1.7(14)
C13B C12B C17B C16B 0.1(13)
C11B C12B C17B C16B 177.3(8)
C10B N2B C18B C19B -175.4(6)
C11B N2B C18B C19B 19.1(10)
C10B N2B C18B C20B -56.3(8)
C11B N2B C18B C20B 138.2(7)
C28B N3B C20B O4B 0.7(10)
C21B N3B C20B O4B 179.2(7)
C28B N3B C20B C18B 178.7(6)
C21B N3B C20B C18B -2.8(10)
N2B C18B C20B O4B -38.6(9)
C19B C18B C20B O4B 84.8(9)
N2B C18B C20B N3B 143.4(7)
C19B C18B C20B N3B -93.2(8)
C20B N3B C21B C22B 145.9(7)
C28B N3B C21B C22B -35.6(10)
N3B C21B C22B C23B -71.8(10)
N3B C21B C22B C27B 112.9(9)
C27B C22B C23B C24B -2.3(13)
C21B C22B C23B C24B -177.7(9)
C22B C23B C24B C25B 4.2(19)
C23B C24B C25B C26B -9(3)
C24B C25B C26B C27B 12(3)
C23B C22B C27B C26B 4.2(15)
C21B C22B C27B C26B 179.7(10)
C25B C26B C27B C22B -9(2)
C20B N3B C28B C30B 50.1(9)
C21B N3B C28B C30B -128.5(7)
C20B N3B C28B C29B -76.1(8)
C21B N3B C28B C29B 105.4(8)
C31B N4B C30B O5B -168.5(7)
C38B N4B C30B O5B -4.3(10)
C31B N4B C30B C28B 6.2(10)
C38B N4B C30B C28B 170.5(6)
N3B C28B C30B O5B -131.5(7)
C29B C28B C30B O5B -5.2(9)
N3B C28B C30B N4B 53.8(9)
C29B C28B C30B N4B -179.9(6)
C30B N4B C31B C32B 99.6(9)
C38B N4B C31B C32B -65.0(9)
N4B C31B C32B C33B -66.5(10)
N4B C31B C32B C37B 113.2(8)
C37B C32B C33B C34B -3.0(13)
C31B C32B C33B C34B 176.7(8)
C32B C33B C34B C35B 3.0(15)
C33B C34B C35B C36B -1.0(15)
C34B C35B C36B C37B -0.8(15)
C33B C32B C37B C36B 1.2(13)
C31B C32B C37B C36B -178.6(8)
C35B C36B C37B C32B 0.7(14)
C30B N4B C38B C39B -78.5(8)
C31B N4B C38B C39B 87.3(8)
C30B N4B C38B C40B 48.9(9)
C31B N4B C38B C40B -145.3(6)
C48B N5B C40B O6B -171.6(6)
C41B N5B C40B O6B 9.7(10)
C48B N5B C40B C38B -0.2(10)
C41B N5B C40B C38B -178.9(6)
N4B C38B C40B O6B -134.2(7)
C39B C38B C40B O6B -5.6(9)
N4B C38B C40B N5B 54.1(9)
C39B C38B C40B N5B -177.4(7)
C40B N5B C41B C42B 111.0(7)
C48B N5B C41B C42B -67.7(9)
N5B C41B C42B C43B -24.1(10)
N5B C41B C42B C47B 162.5(7)
C47B C42B C43B C44B 0.2(11)
C41B C42B C43B C44B -173.1(7)
C42B C43B C44B C45B 2.5(11)
C43B C44B C45B C46B -3.7(13)
C44B C45B C46B C47B 2.2(13)
C45B C46B C47B C42B 0.4(13)
C43B C42B C47B C46B -1.6(12)
C41B C42B C47B C46B 171.9(7)
C40B N5B C48B C8B 105.4(7)
C41B N5B C48B C8B -76.0(8)
O2B C8B C48B N5B 65.3(7)
N1B C8B C48B N5B -175.2(5)
C7B C8B C48B N5B -62.1(8)
C1S C2S C3S C4S -171(3)
C2S C3S C4S C5S -149(3)
C3S C4S C5S C6S -170(3)
C1S' C2S' C3S' C4S' 13(6)
C2S' C3S' C4S' C5S' 165(3)
C3S' C4S' C5S' C6S' -70(5)
